data_4507770
loop_
_publ_author_name
'Wen, Lele'
'Yin, Liang'
'Shen, Qilong'
'Lu, Long'

_publ_section_title
;
 Enantioselective Organocatalytic Michael Addition of Nitroalkanes and
 Other Nucleophiles to \b-Trifluoromethylated Acrylamides
;
_journal_issue 4
_journal_name_full 'ACS Catalysis'
_journal_page_first 502
_journal_paper_doi 10.1021/cs300806w
_journal_volume 3
_journal_year 2013
_chemical_absolute_configuration ad
_chemical_formula_moiety 'C7 H10 F3 N O3'
_chemical_formula_sum 'C7 H10 F3 N O3'
_chemical_formula_weight 213.16
_chemical_name_systematic
; 
 ? 
;
_space_group_IT_number 96
_symmetry_cell_setting tetragonal
_symmetry_space_group_name_Hall 'P 4nw 2abw'
_symmetry_space_group_name_H-M 'P 43 21 2'
_atom_sites_solution_hydrogens geom
_atom_sites_solution_primary direct
_atom_sites_solution_secondary difmap
_audit_creation_method SHELXL-97
_cell_angle_alpha 90.00
_cell_angle_beta 90.00
_cell_angle_gamma 90.00
_cell_formula_units_Z 8
_cell_length_a 7.0694(10)
_cell_length_b 7.0694(10)
_cell_length_c 35.240(7)
_cell_measurement_reflns_used 1560
_cell_measurement_temperature 296(2)
_cell_measurement_theta_max 67.28
_cell_measurement_theta_min 5.02
_cell_volume 1761.2(5)
_computing_structure_refinement 'SHELXL-97 (Sheldrick, 1997)'
_computing_structure_solution 'SHELXS-97 (Sheldrick, 1990)'
_diffrn_ambient_temperature 296(2)
_diffrn_measured_fraction_theta_full 0.993
_diffrn_measured_fraction_theta_max 0.993
_diffrn_radiation_monochromator graphite
_diffrn_radiation_source 'fine-focus sealed tube'
_diffrn_radiation_type CuK\a
_diffrn_radiation_wavelength 1.54178
_diffrn_reflns_av_R_equivalents 0.0505
_diffrn_reflns_av_sigmaI/netI 0.0382
_diffrn_reflns_limit_h_max 8
_diffrn_reflns_limit_h_min -8
_diffrn_reflns_limit_k_max 8
_diffrn_reflns_limit_k_min -7
_diffrn_reflns_limit_l_max 40
_diffrn_reflns_limit_l_min -41
_diffrn_reflns_number 7288
_diffrn_reflns_theta_full 67.28
_diffrn_reflns_theta_max 67.28
_diffrn_reflns_theta_min 5.02
_exptl_absorpt_coefficient_mu 1.460
_exptl_absorpt_correction_T_max 0.6522
_exptl_absorpt_correction_T_min 0.5288
_exptl_absorpt_correction_type multi-scan
_exptl_absorpt_process_details sadabs
_exptl_crystal_colour colorless
_exptl_crystal_density_diffrn 1.608
_exptl_crystal_density_method 'not measured'
_exptl_crystal_description pyramide
_exptl_crystal_F_000 880
_exptl_crystal_size_max 0.50
_exptl_crystal_size_mid 0.40
_exptl_crystal_size_min 0.32
_refine_diff_density_max 0.201
_refine_diff_density_min -0.300
_refine_diff_density_rms 0.076
_refine_ls_abs_structure_details 'Flack H D (1983), Acta Cryst. A39, 876-881'
_refine_ls_abs_structure_Flack 0.0(2)
_refine_ls_extinction_coef 0.141(6)
_refine_ls_extinction_expression Fc^*^=kFc[1+0.001xFc^2^\l^3^/sin(2\q)]^-1/4^
_refine_ls_extinction_method SHELXL
_refine_ls_goodness_of_fit_ref 1.099
_refine_ls_hydrogen_treatment constr
_refine_ls_matrix_type full
_refine_ls_number_parameters 128
_refine_ls_number_reflns 1563
_refine_ls_number_restraints 0
_refine_ls_restrained_S_all 1.099
_refine_ls_R_factor_all 0.0437
_refine_ls_R_factor_gt 0.0437
_refine_ls_shift/su_max 0.001
_refine_ls_shift/su_mean 0.000
_refine_ls_structure_factor_coef Fsqd
_refine_ls_weighting_details 'calc w=1/[\s^2^(Fo^2^)+(0.0620P)^2^+0.5456P] where P=(Fo^2^+2Fc^2^)/3'
_refine_ls_weighting_scheme calc
_refine_ls_wR_factor_gt 0.1122
_refine_ls_wR_factor_ref 0.1122
_reflns_number_gt 1560
_reflns_number_total 1563
_reflns_threshold_expression >2sigma(I)
_cod_data_source_file cs300806w_si_005.cif
_cod_data_source_block 035
_cod_database_code 4507770

loop_
_symmetry_equiv_pos_as_xyz
'x, y, z'
'-x, -y, z+1/2'
'-y+1/2, x+1/2, z+3/4'
'y+1/2, -x+1/2, z+1/4'
'-x+1/2, y+1/2, -z+3/4'
'x+1/2, -y+1/2, -z+1/4'
'y, x, -z'
'-y, -x, -z+1/2'

loop_
_atom_site_label
_atom_site_type_symbol
_atom_site_fract_x
_atom_site_fract_y
_atom_site_fract_z
_atom_site_U_iso_or_equiv
_atom_site_adp_type
_atom_site_occupancy
_atom_site_symmetry_multiplicity
_atom_site_calc_flag
_atom_site_refinement_flags
O1 O 0.5431(3) -0.2551(3) 0.11501(5) 0.0564(5) Uani 1 1 d .
O2 O 1.0366(3) -0.1513(3) 0.05675(5) 0.0553(6) Uani 1 1 d .
H2A H 1.0416 -0.2148 0.0762 0.083 Uiso 1 1 calc R
O3 O 0.7854(2) 0.0235(3) 0.13967(4) 0.0444(5) Uani 1 1 d .
H3B H 0.8645 -0.0566 0.1453 0.067 Uiso 1 1 calc R
N1 N 0.7292(2) -0.0027(2) 0.10258(4) 0.0300(4) Uani 1 1 d .
F1 F 0.4540(3) 0.1171(3) -0.00489(4) 0.0754(6) Uani 1 1 d .
F2 F 0.6386(3) 0.3436(2) 0.01029(5) 0.0722(6) Uani 1 1 d .
F3 F 0.4327(2) 0.2436(2) 0.04997(4) 0.0611(5) Uani 1 1 d .
C1 C 0.6152(3) -0.1399(3) 0.09284(6) 0.0355(5) Uani 1 1 d .
C2 C 0.5892(4) -0.1345(3) 0.05089(6) 0.0446(6) Uani 1 1 d .
H2B H 0.4561 -0.1270 0.0444 0.053 Uiso 1 1 calc R
H2C H 0.6428 -0.2465 0.0391 0.053 Uiso 1 1 calc R
C3 C 0.6946(3) 0.0445(3) 0.03783(5) 0.0340(5) Uani 1 1 d .
H3A H 0.7785 0.0096 0.0168 0.041 Uiso 1 1 calc R
C4 C 0.8196(3) 0.1081(3) 0.07201(5) 0.0312(5) Uani 1 1 d .
C5 C 0.5574(3) 0.1883(4) 0.02366(6) 0.0465(6) Uani 1 1 d .
C6 C 1.0226(3) 0.0415(4) 0.06631(7) 0.0449(6) Uani 1 1 d .
H8A H 1.0804 0.1162 0.0463 0.054 Uiso 1 1 calc R
H8B H 1.0933 0.0640 0.0895 0.054 Uiso 1 1 calc R
C7 C 0.8231(4) 0.3166(3) 0.08289(7) 0.0506(6) Uani 1 1 d .
H7A H 0.9048 0.3341 0.1044 0.076 Uiso 1 1 calc R
H7B H 0.6975 0.3572 0.0893 0.076 Uiso 1 1 calc R
H7C H 0.8692 0.3898 0.0619 0.076 Uiso 1 1 calc R

loop_
_atom_site_aniso_label
_atom_site_aniso_U_11
_atom_site_aniso_U_22
_atom_site_aniso_U_33
_atom_site_aniso_U_23
_atom_site_aniso_U_13
_atom_site_aniso_U_12
O1 0.0605(11) 0.0541(11) 0.0546(10) 0.0183(9) 0.0033(8) -0.0197(9)
O2 0.0557(10) 0.0643(12) 0.0459(9) 0.0024(8) 0.0058(8) 0.0252(9)
O3 0.0500(9) 0.0570(10) 0.0263(7) -0.0035(6) -0.0064(6) 0.0083(8)
N1 0.0288(8) 0.0366(9) 0.0245(8) 0.0013(6) 0.0008(6) -0.0006(7)
F1 0.0720(12) 0.1002(14) 0.0541(9) 0.0036(9) -0.0300(8) 0.0150(10)
F2 0.0715(11) 0.0645(11) 0.0808(11) 0.0408(9) 0.0005(8) 0.0103(8)
F3 0.0351(8) 0.0796(11) 0.0685(9) -0.0025(8) 0.0042(7) 0.0179(7)
C1 0.0324(10) 0.0347(11) 0.0395(11) 0.0059(8) 0.0023(8) -0.0011(9)
C2 0.0514(13) 0.0400(12) 0.0424(11) 0.0001(9) -0.0095(10) -0.0084(10)
C3 0.0317(10) 0.0420(11) 0.0284(9) 0.0038(8) 0.0018(8) 0.0041(9)
C4 0.0276(10) 0.0327(10) 0.0333(9) 0.0044(7) 0.0020(7) -0.0034(8)
C5 0.0375(12) 0.0610(15) 0.0409(11) 0.0119(11) -0.0032(9) 0.0082(12)
C6 0.0292(11) 0.0592(15) 0.0461(11) 0.0107(10) 0.0050(9) -0.0006(10)
C7 0.0530(14) 0.0348(12) 0.0641(14) 0.0001(10) -0.0053(12) -0.0042(11)

loop_
_atom_type_symbol
_atom_type_description
_atom_type_scat_dispersion_real
_atom_type_scat_dispersion_imag
_atom_type_scat_source
C C 0.0181 0.0091 'International Tables Vol C Tables 4.2.6.8 and 6.1.1.4'
H H 0.0000 0.0000 'International Tables Vol C Tables 4.2.6.8 and 6.1.1.4'
N N 0.0311 0.0180 'International Tables Vol C Tables 4.2.6.8 and 6.1.1.4'
O O 0.0492 0.0322 'International Tables Vol C Tables 4.2.6.8 and 6.1.1.4'
F F 0.0727 0.0534 'International Tables Vol C Tables 4.2.6.8 and 6.1.1.4'

loop_
_geom_angle_atom_site_label_1
_geom_angle_atom_site_label_2
_geom_angle_atom_site_label_3
_geom_angle
C6 O2 H2A 109.5
N1 O3 H3B 109.5
C1 N1 O3 121.75(17)
C1 N1 C4 117.98(16)
O3 N1 C4 119.69(15)
O1 C1 N1 125.2(2)
O1 C1 C2 126.3(2)
N1 C1 C2 108.51(18)
C1 C2 C3 104.96(17)
C1 C2 H2B 110.8
C3 C2 H2B 110.8
C1 C2 H2C 110.8
C3 C2 H2C 110.8
H2B C2 H2C 108.8
C5 C3 C2 110.25(19)
C5 C3 C4 115.47(19)
C2 C3 C4 106.29(15)
C5 C3 H3A 108.2
C2 C3 H3A 108.2
C4 C3 H3A 108.2
N1 C4 C7 109.67(17)
N1 C4 C6 109.87(16)
C7 C4 C6 108.49(18)
N1 C4 C3 99.47(15)
C7 C4 C3 118.86(18)
C6 C4 C3 110.04(17)
F2 C5 F3 106.8(2)
F2 C5 F1 106.27(19)
F3 C5 F1 105.70(19)
F2 C5 C3 113.7(2)
F3 C5 C3 113.32(18)
F1 C5 C3 110.5(2)
O2 C6 C4 113.39(19)
O2 C6 H8A 108.9
C4 C6 H8A 108.9
O2 C6 H8B 108.9
C4 C6 H8B 108.9
H8A C6 H8B 107.7
C4 C7 H7A 109.5
C4 C7 H7B 109.5
H7A C7 H7B 109.5
C4 C7 H7C 109.5
H7A C7 H7C 109.5
H7B C7 H7C 109.5

loop_
_geom_bond_atom_site_label_1
_geom_bond_atom_site_label_2
_geom_bond_distance
O1 C1 1.238(3)
O2 C6 1.407(3)
O2 H2A 0.8200
O3 N1 1.3787(19)
O3 H3B 0.8200
N1 C1 1.307(3)
N1 C4 1.478(2)
F1 C5 1.342(3)
F2 C5 1.325(3)
F3 C5 1.338(3)
C1 C2 1.490(3)
C2 C3 1.539(3)
C2 H2B 0.9700
C2 H2C 0.9700
C3 C5 1.491(3)
C3 C4 1.561(3)
C3 H3A 0.9800
C4 C7 1.523(3)
C4 C6 1.523(3)
C6 H8A 0.9700
C6 H8B 0.9700
C7 H7A 0.9600
C7 H7B 0.9600
C7 H7C 0.9600

loop_
_geom_hbond_atom_site_label_D
_geom_hbond_atom_site_label_H
_geom_hbond_atom_site_label_A
_geom_hbond_distance_DH
_geom_hbond_distance_HA
_geom_hbond_distance_DA
_geom_hbond_angle_DHA
_geom_hbond_site_symmetry_A
O2 H2A O1 0.82 2.08 2.836(2) 152.6 6_545
O3 H3B O1 0.82 1.87 2.635(2) 154.8 6_545

loop_
_geom_torsion_atom_site_label_1
_geom_torsion_atom_site_label_2
_geom_torsion_atom_site_label_3
_geom_torsion_atom_site_label_4
_geom_torsion
O3 N1 C1 O1 1.9(3)
C4 N1 C1 O1 173.1(2)
O3 N1 C1 C2 -177.51(18)
C4 N1 C1 C2 -6.3(3)
O1 C1 C2 C3 175.3(2)
N1 C1 C2 C3 -5.3(3)
C1 C2 C3 C5 -112.0(2)
C1 C2 C3 C4 13.8(2)
C1 N1 C4 C7 139.9(2)
O3 N1 C4 C7 -48.7(2)
C1 N1 C4 C6 -100.9(2)
O3 N1 C4 C6 70.4(2)
C1 N1 C4 C3 14.5(2)
O3 N1 C4 C3 -174.11(16)
C5 C3 C4 N1 106.53(19)
C2 C3 C4 N1 -16.1(2)
C5 C3 C4 C7 -12.3(3)
C2 C3 C4 C7 -134.8(2)
C5 C3 C4 C6 -138.2(2)
C2 C3 C4 C6 99.3(2)
C2 C3 C5 F2 -177.13(19)
C4 C3 C5 F2 62.4(2)
C2 C3 C5 F3 60.6(3)
C4 C3 C5 F3 -59.9(3)
C2 C3 C5 F1 -57.8(2)
C4 C3 C5 F1 -178.23(17)
N1 C4 C6 O2 59.1(2)
C7 C4 C6 O2 178.95(18)
C3 C4 C6 O2 -49.5(2)
